data_4350751
loop_
_publ_author_name
'Adhikary, Anubendu'
'Schwartz, Jason R.'
'Meadows, Lonnie M.'
'Krause, Jeanette A.'
'Guan, Hairong'

_publ_section_title
;
 Interaction of alkynes with palladium POCOP-pincer hydride complexes and
 its unexpected relation to palladium-catalyzed hydrogenation of alkynes
;
_journal_issue 1
_journal_name_full 'Inorg. Chem. Front.'
_journal_page_first 71
_journal_paper_doi 10.1039/C3QI00073G
_journal_volume 1
_journal_year 2014
_chemical_formula_moiety 'C22 H39 Cl O2 P2 Pd'
_chemical_formula_sum 'C22 H39 Cl O2 P2 Pd'
_chemical_formula_weight 539.32
_space_group_IT_number 2
_space_group_name_Hall '-P 1'
_space_group_name_H-M_alt 'P -1'
_symmetry_cell_setting triclinic
_symmetry_space_group_name_Hall '-P 1'
_symmetry_space_group_name_H-M 'P -1'
_atom_sites_solution_hydrogens geom
_atom_sites_solution_primary direct
_atom_sites_solution_secondary difmap
_audit_creation_method SHELXL-97
_cell_angle_alpha 100.2960(10)
_cell_angle_beta 96.1270(10)
_cell_angle_gamma 103.9030(10)
_cell_formula_units_Z 2
_cell_length_a 8.3191(2)
_cell_length_b 12.0094(2)
_cell_length_c 13.3760(2)
_cell_measurement_reflns_used 8283
_cell_measurement_temperature 150(2)
_cell_measurement_theta_max 67.47
_cell_measurement_theta_min 3.40
_cell_volume 1260.55(4)
_computing_cell_refinement 'Bruker SAINT v7.66A'
_computing_data_collection 'Bruker SMART v5.634'
_computing_data_reduction 'Bruker SAINT v7.66A'
_computing_molecular_graphics 'Bruker SHELXTL v6.14'
_computing_publication_material 'Bruker SHELXTL v6.14'
_computing_structure_refinement 'Bruker SHELXTL v6.14'
_computing_structure_solution 'Bruker SHELXTL v6.14'
_diffrn_ambient_temperature 150(2)
_diffrn_detector_area_resol_mean 0.83
_diffrn_measured_fraction_theta_full 0.946
_diffrn_measured_fraction_theta_max 0.946
_diffrn_measurement_device_type 'Bruker SMART6000 CCD'
_diffrn_measurement_method '\w scans'
_diffrn_radiation_monochromator graphite
_diffrn_radiation_source 'fine-focus sealed tube'
_diffrn_radiation_type CuK\a
_diffrn_radiation_wavelength 1.54178
_diffrn_reflns_av_R_equivalents 0.0187
_diffrn_reflns_av_sigmaI/netI 0.0221
_diffrn_reflns_limit_h_max 9
_diffrn_reflns_limit_h_min -7
_diffrn_reflns_limit_k_max 14
_diffrn_reflns_limit_k_min -14
_diffrn_reflns_limit_l_max 15
_diffrn_reflns_limit_l_min -15
_diffrn_reflns_number 10578
_diffrn_reflns_theta_full 67.78
_diffrn_reflns_theta_max 67.78
_diffrn_reflns_theta_min 3.40
_exptl_absorpt_coefficient_mu 8.220
_exptl_absorpt_correction_T_max 0.5592
_exptl_absorpt_correction_T_min 0.2068
_exptl_absorpt_correction_type multi-scan
_exptl_absorpt_process_details 'SADABS v2008/1 (Sheldrick)'
_exptl_crystal_colour colorless
_exptl_crystal_density_diffrn 1.421
_exptl_crystal_density_method 'not measured'
_exptl_crystal_description plate
_exptl_crystal_F_000 560
_exptl_crystal_size_max 0.28
_exptl_crystal_size_mid 0.26
_exptl_crystal_size_min 0.08
_refine_diff_density_max 0.578
_refine_diff_density_min -0.749
_refine_diff_density_rms 0.081
_refine_ls_extinction_method none
_refine_ls_goodness_of_fit_ref 1.050
_refine_ls_hydrogen_treatment constr
_refine_ls_matrix_type full
_refine_ls_number_parameters 265
_refine_ls_number_reflns 4321
_refine_ls_number_restraints 0
_refine_ls_restrained_S_all 1.050
_refine_ls_R_factor_all 0.0301
_refine_ls_R_factor_gt 0.0284
_refine_ls_shift/su_max 0.002
_refine_ls_shift/su_mean 0.000
_refine_ls_structure_factor_coef Fsqd
_refine_ls_weighting_details 'calc w=1/[\s^2^(Fo^2^)+(0.0476P)^2^+1.2594P] where P=(Fo^2^+2Fc^2^)/3'
_refine_ls_weighting_scheme calc
_refine_ls_wR_factor_gt 0.0755
_refine_ls_wR_factor_ref 0.0766
_reflns_number_gt 4098
_reflns_number_total 4321
_reflns_threshold_expression >2\s(I)
_cod_data_source_file c3qi00073g.txt
_cod_data_source_block 1A
_cod_depositor_comments
;
The following automatic conversions were performed:

data item '_symmetry_cell_setting' value 'Triclinic' was changed to
'triclinic' in accordance with the
/home/saulius/struct/COD-crude-data/automatic-downloads/DataCite-retrospective/RSC/depositions/lib/dictionaries/cif_core.dic
dictionary named 'cif_core.dic' version 2.4.2 last updated on
2011-04-26.

Automatic conversion script
Id: cif_fix_values 6909 2019-04-08 15:41:33Z antanas 
;
_cod_original_sg_symbol_H-M P-1
_cod_database_code 4350751

loop_
_symmetry_equiv_pos_as_xyz
'x, y, z'
'-x, -y, -z'

loop_
_atom_site_label
_atom_site_type_symbol
_atom_site_fract_x
_atom_site_fract_y
_atom_site_fract_z
_atom_site_U_iso_or_equiv
_atom_site_adp_type
_atom_site_occupancy
_atom_site_symmetry_multiplicity
_atom_site_calc_flag
_atom_site_refinement_flags
Pd Pd 0.03528(2) 0.733138(16) 0.773479(14) 0.01900(8) Uani 1 1 d .
Cl1 Cl 0.19717(12) 0.72635(8) 0.92914(7) 0.0473(2) Uani 1 1 d .
P1 P 0.18536(8) 0.90891(6) 0.74610(5) 0.01851(15) Uani 1 1 d .
P2 P -0.16525(8) 0.55766(6) 0.74727(5) 0.01791(15) Uani 1 1 d .
O1 O 0.0819(2) 0.92602(17) 0.63928(15) 0.0241(4) Uani 1 1 d .
O2 O -0.2893(2) 0.55310(16) 0.64011(14) 0.0228(4) Uani 1 1 d .
C1 C -0.1019(3) 0.7400(2) 0.6426(2) 0.0183(5) Uani 1 1 d .
C2 C -0.0597(3) 0.8349(2) 0.5956(2) 0.0205(6) Uani 1 1 d .
C3 C -0.1532(4) 0.8422(2) 0.5059(2) 0.0236(6) Uani 1 1 d .
H3 H -0.1225 0.9084 0.4756 0.028 Uiso 1 1 calc R
C4 C -0.2928(4) 0.7501(3) 0.4617(2) 0.0244(6) Uani 1 1 d .
H4 H -0.3582 0.7536 0.4002 0.029 Uiso 1 1 calc R
C5 C -0.3392(3) 0.6530(2) 0.5054(2) 0.0215(6) Uani 1 1 d .
H5 H -0.4348 0.5902 0.4745 0.026 Uiso 1 1 calc R
C6 C -0.2421(3) 0.6501(2) 0.5955(2) 0.0191(5) Uani 1 1 d .
C7 C 0.1833(4) 1.0434(3) 0.8382(2) 0.0257(6) Uani 1 1 d .
C8 C 0.2681(5) 1.1572(3) 0.8080(3) 0.0371(8) Uani 1 1 d .
H8A H 0.2478 1.2238 0.8541 0.056 Uiso 1 1 calc R
H8B H 0.2220 1.1553 0.7369 0.056 Uiso 1 1 calc R
H8C H 0.3890 1.1656 0.8134 0.056 Uiso 1 1 calc R
C9 C 0.2661(6) 1.0402(3) 0.9453(3) 0.0454(9) Uani 1 1 d .
H9A H 0.2440 1.1015 0.9967 0.068 Uiso 1 1 calc R
H9B H 0.3874 1.0538 0.9467 0.068 Uiso 1 1 calc R
H9C H 0.2199 0.9633 0.9609 0.068 Uiso 1 1 calc R
C10 C -0.0016(5) 1.0372(3) 0.8396(3) 0.0468(9) Uani 1 1 d .
H10A H -0.0119 1.1052 0.8888 0.070 Uiso 1 1 calc R
H10B H -0.0566 0.9649 0.8602 0.070 Uiso 1 1 calc R
H10C H -0.0551 1.0374 0.7708 0.070 Uiso 1 1 calc R
C11 C 0.3926(4) 0.9086(3) 0.7059(2) 0.0277(6) Uani 1 1 d .
C12 C 0.5234(4) 0.9262(3) 0.8009(3) 0.0416(8) Uani 1 1 d .
H12A H 0.6260 0.9102 0.7793 0.062 Uiso 1 1 calc R
H12B H 0.4792 0.8724 0.8446 0.062 Uiso 1 1 calc R
H12C H 0.5488 1.0073 0.8397 0.062 Uiso 1 1 calc R
C13 C 0.4514(5) 0.9991(4) 0.6412(3) 0.0448(9) Uani 1 1 d .
H13A H 0.5545 0.9883 0.6164 0.067 Uiso 1 1 calc R
H13B H 0.4733 1.0783 0.6834 0.067 Uiso 1 1 calc R
H13C H 0.3642 0.9885 0.5824 0.067 Uiso 1 1 calc R
C14 C 0.3660(5) 0.7850(3) 0.6413(3) 0.0468(9) Uani 1 1 d .
H14A H 0.4721 0.7763 0.6198 0.070 Uiso 1 1 calc R
H14B H 0.2820 0.7726 0.5804 0.070 Uiso 1 1 calc R
H14C H 0.3269 0.7270 0.6825 0.070 Uiso 1 1 calc R
C15 C -0.3174(4) 0.5474(3) 0.8394(2) 0.0247(6) Uani 1 1 d .
C16 C -0.3618(6) 0.6647(4) 0.8525(4) 0.0670(14) Uani 1 1 d .
H16A H -0.4436 0.6662 0.9000 0.101 Uiso 1 1 calc R
H16B H -0.4100 0.6746 0.7856 0.101 Uiso 1 1 calc R
H16C H -0.2603 0.7286 0.8804 0.101 Uiso 1 1 calc R
C17 C -0.4792(5) 0.4517(4) 0.7998(3) 0.0550(12) Uani 1 1 d .
H17A H -0.5633 0.4640 0.8436 0.083 Uiso 1 1 calc R
H17B H -0.4585 0.3750 0.8012 0.083 Uiso 1 1 calc R
H17C H -0.5203 0.4543 0.7290 0.083 Uiso 1 1 calc R
C18 C -0.2324(6) 0.5357(6) 0.9415(3) 0.087(2) Uani 1 1 d .
H18A H -0.3001 0.5524 0.9950 0.131 Uiso 1 1 calc R
H18B H -0.1211 0.5916 0.9594 0.131 Uiso 1 1 calc R
H18C H -0.2207 0.4557 0.9360 0.131 Uiso 1 1 calc R
C19 C -0.0937(4) 0.4228(2) 0.7108(2) 0.0269(6) Uani 1 1 d .
C20 C 0.0039(7) 0.4450(4) 0.6223(4) 0.0686(15) Uani 1 1 d .
H20A H 0.0378 0.3745 0.5942 0.103 Uiso 1 1 calc R
H20B H 0.1039 0.5109 0.6478 0.103 Uiso 1 1 calc R
H20C H -0.0675 0.4639 0.5681 0.103 Uiso 1 1 calc R
C21 C -0.2346(5) 0.3111(3) 0.6714(3) 0.0403(8) Uani 1 1 d .
H21A H -0.1878 0.2470 0.6427 0.060 Uiso 1 1 calc R
H21B H -0.3143 0.3236 0.6179 0.060 Uiso 1 1 calc R
H21C H -0.2924 0.2906 0.7284 0.060 Uiso 1 1 calc R
C22 C 0.0230(6) 0.4102(4) 0.8013(4) 0.0664(14) Uani 1 1 d .
H22A H 0.0811 0.3508 0.7778 0.100 Uiso 1 1 calc R
H22B H -0.0425 0.3862 0.8542 0.100 Uiso 1 1 calc R
H22C H 0.1055 0.4857 0.8301 0.100 Uiso 1 1 calc R

loop_
_atom_site_aniso_label
_atom_site_aniso_U_11
_atom_site_aniso_U_22
_atom_site_aniso_U_33
_atom_site_aniso_U_23
_atom_site_aniso_U_13
_atom_site_aniso_U_12
Pd 0.01988(13) 0.01790(12) 0.01751(12) 0.00675(8) -0.00166(7) 0.00156(8)
Cl1 0.0518(5) 0.0426(5) 0.0397(5) 0.0178(4) -0.0140(4) 0.0005(4)
P1 0.0185(3) 0.0175(3) 0.0179(3) 0.0057(3) 0.0000(2) 0.0013(2)
P2 0.0196(3) 0.0160(3) 0.0175(3) 0.0057(3) 0.0011(2) 0.0028(2)
O1 0.0234(10) 0.0200(10) 0.0252(10) 0.0093(8) -0.0028(8) -0.0016(8)
O2 0.0253(10) 0.0185(9) 0.0210(10) 0.0079(8) -0.0010(7) -0.0018(8)
C1 0.0169(14) 0.0174(13) 0.0205(13) 0.0056(10) 0.0031(10) 0.0029(10)
C2 0.0182(14) 0.0214(14) 0.0204(13) 0.0042(11) 0.0016(10) 0.0031(10)
C3 0.0274(16) 0.0209(14) 0.0223(14) 0.0098(11) -0.0005(11) 0.0038(11)
C4 0.0255(15) 0.0284(15) 0.0197(14) 0.0108(12) -0.0012(11) 0.0055(12)
C5 0.0210(14) 0.0202(14) 0.0201(13) 0.0034(11) -0.0010(10) 0.0016(10)
C6 0.0238(15) 0.0174(13) 0.0184(13) 0.0062(10) 0.0056(10) 0.0073(11)
C7 0.0314(17) 0.0209(14) 0.0234(15) 0.0038(11) 0.0051(12) 0.0048(12)
C8 0.050(2) 0.0209(15) 0.0393(19) 0.0091(13) 0.0094(15) 0.0050(14)
C9 0.075(3) 0.0339(19) 0.0233(17) 0.0012(14) -0.0001(16) 0.0141(18)
C10 0.038(2) 0.041(2) 0.060(2) -0.0008(18) 0.0188(17) 0.0109(16)
C11 0.0200(15) 0.0334(17) 0.0309(16) 0.0099(13) 0.0054(12) 0.0066(12)
C12 0.0221(17) 0.053(2) 0.049(2) 0.0184(17) -0.0005(14) 0.0068(14)
C13 0.035(2) 0.059(2) 0.052(2) 0.0307(19) 0.0214(16) 0.0145(16)
C14 0.040(2) 0.051(2) 0.051(2) -0.0010(18) 0.0156(17) 0.0180(17)
C15 0.0260(16) 0.0277(15) 0.0196(14) 0.0054(12) 0.0066(11) 0.0038(12)
C16 0.072(3) 0.041(2) 0.102(4) 0.015(2) 0.060(3) 0.024(2)
C17 0.044(2) 0.053(2) 0.052(2) -0.0071(19) 0.0279(18) -0.0149(18)
C18 0.054(3) 0.187(7) 0.034(2) 0.056(3) 0.0163(19) 0.030(3)
C19 0.0283(16) 0.0188(14) 0.0343(16) 0.0048(12) 0.0037(12) 0.0085(11)
C20 0.086(4) 0.040(2) 0.098(4) 0.017(2) 0.068(3) 0.027(2)
C21 0.043(2) 0.0217(16) 0.052(2) -0.0018(15) 0.0010(16) 0.0094(14)
C22 0.073(3) 0.043(2) 0.075(3) -0.010(2) -0.036(2) 0.037(2)

loop_
_atom_type_symbol
_atom_type_description
_atom_type_scat_dispersion_real
_atom_type_scat_dispersion_imag
_atom_type_scat_source
C C 0.0181 0.0091 'International Tables Vol C Tables 4.2.6.8 and 6.1.1.4'
H H 0.0000 0.0000 'International Tables Vol C Tables 4.2.6.8 and 6.1.1.4'
O O 0.0492 0.0322 'International Tables Vol C Tables 4.2.6.8 and 6.1.1.4'
P P 0.2955 0.4335 'International Tables Vol C Tables 4.2.6.8 and 6.1.1.4'
Cl Cl 0.3639 0.7018 'International Tables Vol C Tables 4.2.6.8 and 6.1.1.4'
Pd Pd 0.1215 3.9337 'International Tables Vol C Tables 4.2.6.8 and 6.1.1.4'

loop_
_geom_angle_atom_site_label_1
_geom_angle_atom_site_label_2
_geom_angle_atom_site_label_3
_geom_angle
C1 Pd P1 80.03(8)
C1 Pd P2 80.13(8)
P1 Pd P2 160.12(3)
C1 Pd Cl1 179.55(8)
P1 Pd Cl1 99.78(3)
P2 Pd Cl1 100.06(3)
O1 P1 C7 101.26(12)
O1 P1 C11 100.64(12)
C7 P1 C11 114.67(14)
O1 P1 Pd 104.72(7)
C7 P1 Pd 117.13(10)
C11 P1 Pd 115.12(10)
O2 P2 C15 100.82(12)
O2 P2 C19 101.25(12)
C15 P2 C19 114.43(14)
O2 P2 Pd 104.57(7)
C15 P2 Pd 116.13(10)
C19 P2 Pd 116.34(10)
C2 O1 P1 114.73(16)
C6 O2 P2 114.71(17)
C6 C1 C2 117.3(2)
C6 C1 Pd 121.36(19)
C2 C1 Pd 121.4(2)
C3 C2 C1 122.4(3)
C3 C2 O1 118.4(2)
C1 C2 O1 119.1(2)
C2 C3 C4 118.2(3)
C2 C3 H3 120.9
C4 C3 H3 120.9
C3 C4 C5 121.5(3)
C3 C4 H4 119.3
C5 C4 H4 119.3
C4 C5 C6 118.2(3)
C4 C5 H5 120.9
C6 C5 H5 120.9
C1 C6 C5 122.4(2)
C1 C6 O2 119.2(2)
C5 C6 O2 118.3(2)
C10 C7 C8 109.0(3)
C10 C7 C9 109.5(3)
C8 C7 C9 109.9(3)
C10 C7 P1 105.2(2)
C8 C7 P1 114.1(2)
C9 C7 P1 109.1(2)
C7 C8 H8A 109.5
C7 C8 H8B 109.5
H8A C8 H8B 109.5
C7 C8 H8C 109.5
H8A C8 H8C 109.5
H8B C8 H8C 109.5
C7 C9 H9A 109.5
C7 C9 H9B 109.5
H9A C9 H9B 109.5
C7 C9 H9C 109.5
H9A C9 H9C 109.5
H9B C9 H9C 109.5
C7 C10 H10A 109.5
C7 C10 H10B 109.5
H10A C10 H10B 109.5
C7 C10 H10C 109.5
H10A C10 H10C 109.5
H10B C10 H10C 109.5
C13 C11 C14 109.4(3)
C13 C11 C12 110.7(3)
C14 C11 C12 108.7(3)
C13 C11 P1 113.8(2)
C14 C11 P1 104.3(2)
C12 C11 P1 109.6(2)
C11 C12 H12A 109.5
C11 C12 H12B 109.5
H12A C12 H12B 109.5
C11 C12 H12C 109.5
H12A C12 H12C 109.5
H12B C12 H12C 109.5
C11 C13 H13A 109.5
C11 C13 H13B 109.5
H13A C13 H13B 109.5
C11 C13 H13C 109.5
H13A C13 H13C 109.5
H13B C13 H13C 109.5
C11 C14 H14A 109.5
C11 C14 H14B 109.5
H14A C14 H14B 109.5
C11 C14 H14C 109.5
H14A C14 H14C 109.5
H14B C14 H14C 109.5
C18 C15 C17 112.0(4)
C18 C15 C16 109.5(4)
C17 C15 C16 107.3(3)
C18 C15 P2 109.4(2)
C17 C15 P2 114.1(2)
C16 C15 P2 104.2(2)
C15 C16 H16A 109.5
C15 C16 H16B 109.5
H16A C16 H16B 109.5
C15 C16 H16C 109.5
H16A C16 H16C 109.5
H16B C16 H16C 109.5
C15 C17 H17A 109.5
C15 C17 H17B 109.5
H17A C17 H17B 109.5
C15 C17 H17C 109.5
H17A C17 H17C 109.5
H17B C17 H17C 109.5
C15 C18 H18A 109.5
C15 C18 H18B 109.5
H18A C18 H18B 109.5
C15 C18 H18C 109.5
H18A C18 H18C 109.5
H18B C18 H18C 109.5
C21 C19 C22 110.8(3)
C21 C19 C20 107.8(3)
C22 C19 C20 109.8(4)
C21 C19 P2 114.5(2)
C22 C19 P2 109.4(2)
C20 C19 P2 104.3(2)
C19 C20 H20A 109.5
C19 C20 H20B 109.5
H20A C20 H20B 109.5
C19 C20 H20C 109.5
H20A C20 H20C 109.5
H20B C20 H20C 109.5
C19 C21 H21A 109.5
C19 C21 H21B 109.5
H21A C21 H21B 109.5
C19 C21 H21C 109.5
H21A C21 H21C 109.5
H21B C21 H21C 109.5
C19 C22 H22A 109.5
C19 C22 H22B 109.5
H22A C22 H22B 109.5
C19 C22 H22C 109.5
H22A C22 H22C 109.5
H22B C22 H22C 109.5

loop_
_geom_bond_atom_site_label_1
_geom_bond_atom_site_label_2
_geom_bond_distance
Pd C1 2.011(3)
Pd P1 2.2926(7)
Pd P2 2.2954(7)
Pd Cl1 2.3813(8)
P1 O1 1.659(2)
P1 C7 1.853(3)
P1 C11 1.861(3)
P2 O2 1.6588(19)
P2 C15 1.857(3)
P2 C19 1.860(3)
O1 C2 1.390(3)
O2 C6 1.394(3)
C1 C6 1.385(4)
C1 C2 1.389(4)
C2 C3 1.387(4)
C3 C4 1.387(4)
C3 H3 0.9500
C4 C5 1.388(4)
C4 H4 0.9500
C5 C6 1.388(4)
C5 H5 0.9500
C7 C10 1.524(5)
C7 C8 1.524(4)
C7 C9 1.533(4)
C8 H8A 0.9800
C8 H8B 0.9800
C8 H8C 0.9800
C9 H9A 0.9800
C9 H9B 0.9800
C9 H9C 0.9800
C10 H10A 0.9800
C10 H10B 0.9800
C10 H10C 0.9800
C11 C13 1.529(4)
C11 C14 1.530(5)
C11 C12 1.531(4)
C12 H12A 0.9800
C12 H12B 0.9800
C12 H12C 0.9800
C13 H13A 0.9800
C13 H13B 0.9800
C13 H13C 0.9800
C14 H14A 0.9800
C14 H14B 0.9800
C14 H14C 0.9800
C15 C18 1.515(5)
C15 C17 1.516(4)
C15 C16 1.525(5)
C16 H16A 0.9800
C16 H16B 0.9800
C16 H16C 0.9800
C17 H17A 0.9800
C17 H17B 0.9800
C17 H17C 0.9800
C18 H18A 0.9800
C18 H18B 0.9800
C18 H18C 0.9800
C19 C21 1.520(4)
C19 C22 1.521(5)
C19 C20 1.532(5)
C20 H20A 0.9800
C20 H20B 0.9800
C20 H20C 0.9800
C21 H21A 0.9800
C21 H21B 0.9800
C21 H21C 0.9800
C22 H22A 0.9800
C22 H22B 0.9800
C22 H22C 0.9800

loop_
_geom_torsion_atom_site_label_1
_geom_torsion_atom_site_label_2
_geom_torsion_atom_site_label_3
_geom_torsion_atom_site_label_4
_geom_torsion
C1 Pd P1 O1 0.75(11)
P2 Pd P1 O1 4.61(12)
Cl1 Pd P1 O1 -178.84(8)
C1 Pd P1 C7 111.94(14)
P2 Pd P1 C7 115.80(13)
Cl1 Pd P1 C7 -67.64(12)
C1 Pd P1 C11 -108.76(13)
P2 Pd P1 C11 -104.90(13)
Cl1 Pd P1 C11 71.65(11)
C1 Pd P2 O2 -0.40(10)
P1 Pd P2 O2 -4.26(12)
Cl1 Pd P2 O2 179.19(8)
C1 Pd P2 C15 -110.49(13)
P1 Pd P2 C15 -114.35(12)
Cl1 Pd P2 C15 69.10(11)
C1 Pd P2 C19 110.31(13)
P1 Pd P2 C19 106.45(13)
Cl1 Pd P2 C19 -70.10(11)
C7 P1 O1 C2 -122.71(19)
C11 P1 O1 C2 119.2(2)
Pd P1 O1 C2 -0.49(19)
C15 P2 O2 C6 121.50(19)
C19 P2 O2 C6 -120.63(19)
Pd P2 O2 C6 0.64(19)
P1 Pd C1 C6 178.8(2)
P2 Pd C1 C6 0.1(2)
Cl1 Pd C1 C6 -116(11)
P1 Pd C1 C2 -1.0(2)
P2 Pd C1 C2 -179.7(2)
Cl1 Pd C1 C2 65(11)
C6 C1 C2 C3 0.8(4)
Pd C1 C2 C3 -179.4(2)
C6 C1 C2 O1 -178.8(2)
Pd C1 C2 O1 1.1(4)
P1 O1 C2 C3 -179.8(2)
P1 O1 C2 C1 -0.3(3)
C1 C2 C3 C4 -0.6(4)
O1 C2 C3 C4 178.9(3)
C2 C3 C4 C5 0.1(4)
C3 C4 C5 C6 0.2(4)
C2 C1 C6 C5 -0.4(4)
Pd C1 C6 C5 179.7(2)
C2 C1 C6 O2 -179.9(2)
Pd C1 C6 O2 0.2(3)
C4 C5 C6 C1 -0.1(4)
C4 C5 C6 O2 179.4(2)
P2 O2 C6 C1 -0.6(3)
P2 O2 C6 C5 179.9(2)
O1 P1 C7 C10 59.4(2)
C11 P1 C7 C10 166.8(2)
Pd P1 C7 C10 -53.8(2)
O1 P1 C7 C8 -59.9(3)
C11 P1 C7 C8 47.4(3)
Pd P1 C7 C8 -173.1(2)
O1 P1 C7 C9 176.7(2)
C11 P1 C7 C9 -75.9(3)
Pd P1 C7 C9 63.6(3)
O1 P1 C11 C13 40.6(3)
C7 P1 C11 C13 -67.1(3)
Pd P1 C11 C13 152.6(2)
O1 P1 C11 C14 -78.6(2)
C7 P1 C11 C14 173.7(2)
Pd P1 C11 C14 33.4(2)
O1 P1 C11 C12 165.1(2)
C7 P1 C11 C12 57.4(3)
Pd P1 C11 C12 -82.9(2)
O2 P2 C15 C18 173.4(3)
C19 P2 C15 C18 65.6(4)
Pd P2 C15 C18 -74.3(3)
O2 P2 C15 C17 47.0(3)
C19 P2 C15 C17 -60.7(3)
Pd P2 C15 C17 159.3(3)
O2 P2 C15 C16 -69.6(3)
C19 P2 C15 C16 -177.4(3)
Pd P2 C15 C16 42.6(3)
O2 P2 C19 C21 -54.5(3)
C15 P2 C19 C21 53.0(3)
Pd P2 C19 C21 -167.1(2)
O2 P2 C19 C22 -179.5(3)
C15 P2 C19 C22 -72.0(3)
Pd P2 C19 C22 67.9(3)
O2 P2 C19 C20 63.0(3)
C15 P2 C19 C20 170.5(3)
Pd P2 C19 C20 -49.6(3)
